data_4000926
loop_
_publ_author_name
'Chen, Tianniu'
'Xu, Chongying'
'Baum, Thomas H.'
'Stauf, Gregory T.'
'Roeder, Jeffrey F.'
'DiPasquale, Antonio G.'
'Rheingold, Arnold L.'

_publ_section_title
;
 New Tantalum Amido Complexes with Chelate Ligands as Metalorganic (MO)
 Precursors for Chemical Vapor Deposition (CVD) of Tantalum Nitride Thin
 Films
;
_journal_issue 1
_journal_name_full 'Chemistry of Materials'
_journal_page_first 27
_journal_paper_doi 10.1021/cm9009767
_journal_volume 22
_journal_year 2010
_chemical_formula_sum 'C17 H44 N7 Ta'
_chemical_formula_weight 527.54
_chemical_name_systematic
; 
 ? 
;
_space_group_IT_number 14
_symmetry_cell_setting monoclinic
_symmetry_space_group_name_Hall '-P 2yn'
_symmetry_space_group_name_H-M 'P 1 21/n 1'
_atom_sites_solution_hydrogens geom
_atom_sites_solution_primary direct
_atom_sites_solution_secondary difmap
_audit_creation_method SHELXL-97
_cell_angle_alpha 90.00
_cell_angle_beta 99.5160(10)
_cell_angle_gamma 90.00
_cell_formula_units_Z 4
_cell_length_a 11.2064(7)
_cell_length_b 14.4508(9)
_cell_length_c 14.4693(9)
_cell_measurement_reflns_used 7638
_cell_measurement_temperature 100(2)
_cell_measurement_theta_max 28.17
_cell_measurement_theta_min 2.51
_cell_volume 2310.9(2)
_computing_cell_refinement 'Bruker SMART'
_computing_data_collection 'Bruker SMART'
_computing_data_reduction 'Bruker SAINT'
_computing_molecular_graphics 'Bruker SHELXTL'
_computing_publication_material 'Bruker SHELXTL'
_computing_structure_refinement 'SHELXL-97 (Sheldrick, 1997)'
_computing_structure_solution 'SHELXS-97 (Sheldrick, 1990)'
_diffrn_ambient_temperature 100(2)
_diffrn_measured_fraction_theta_full 0.973
_diffrn_measured_fraction_theta_max 0.973
_diffrn_measurement_device_type 'CCD area detector'
_diffrn_measurement_method 'phi and omega scans'
_diffrn_radiation_monochromator graphite
_diffrn_radiation_source 'fine-focus sealed tube'
_diffrn_radiation_type MoK\a
_diffrn_radiation_wavelength 0.71073
_diffrn_reflns_av_R_equivalents 0.0201
_diffrn_reflns_av_sigmaI/netI 0.0194
_diffrn_reflns_limit_h_max 14
_diffrn_reflns_limit_h_min -14
_diffrn_reflns_limit_k_max 18
_diffrn_reflns_limit_k_min -18
_diffrn_reflns_limit_l_max 19
_diffrn_reflns_limit_l_min -18
_diffrn_reflns_number 19582
_diffrn_reflns_theta_full 28.21
_diffrn_reflns_theta_max 28.21
_diffrn_reflns_theta_min 2.01
_exptl_absorpt_coefficient_mu 4.770
_exptl_absorpt_correction_T_max 0.4488
_exptl_absorpt_correction_T_min 0.3287
_exptl_absorpt_correction_type multi-scan
_exptl_absorpt_process_details sadabs
_exptl_crystal_colour yellow
_exptl_crystal_density_diffrn 1.516
_exptl_crystal_density_method 'not measured'
_exptl_crystal_description block
_exptl_crystal_F_000 1072
_exptl_crystal_size_max 0.30
_exptl_crystal_size_mid 0.20
_exptl_crystal_size_min 0.20
_refine_diff_density_max 0.825
_refine_diff_density_min -0.866
_refine_diff_density_rms 0.129
_refine_ls_extinction_method none
_refine_ls_goodness_of_fit_ref 1.037
_refine_ls_hydrogen_treatment constr
_refine_ls_matrix_type full
_refine_ls_number_parameters 226
_refine_ls_number_reflns 5357
_refine_ls_number_restraints 0
_refine_ls_restrained_S_all 1.037
_refine_ls_R_factor_all 0.0257
_refine_ls_R_factor_gt 0.0240
_refine_ls_shift/su_max 0.021
_refine_ls_shift/su_mean 0.003
_refine_ls_structure_factor_coef Fsqd
_refine_ls_weighting_details 'calc w=1/[\s^2^(Fo^2^)+(0.0300P)^2^+8.0000P] where P=(Fo^2^+2Fc^2^)/3'
_refine_ls_weighting_scheme calc
_refine_ls_wR_factor_gt 0.0623
_refine_ls_wR_factor_ref 0.0633
_reflns_number_gt 5070
_reflns_number_total 5357
_reflns_threshold_expression >2sigma(I)
_cod_data_source_file cm9009767_si_002.cif
_cod_data_source_block atmi43
_cod_depositor_comments
;
The following automatic conversions were performed:

'_symmetry_cell_setting' value 'Monoclinic' changed to 'monoclinic'
according to /home/saulius/struct/CIF-dictionaries/cif_core.dic
dictionary named 'cif_core.dic' version 2.4.2 from 2011-04-26.

Automatic conversion script
Id: cif_fix_values 1715 2011-07-08 13:25:40Z adriana 
;
_cod_original_sg_symbol_H-M P2(1)/n
_cod_database_code 4000926

loop_
_symmetry_equiv_pos_as_xyz
'x, y, z'
'-x+1/2, y+1/2, -z+1/2'
'-x, -y, -z'
'x-1/2, -y-1/2, z-1/2'

loop_
_atom_site_label
_atom_site_type_symbol
_atom_site_fract_x
_atom_site_fract_y
_atom_site_fract_z
_atom_site_U_iso_or_equiv
_atom_site_adp_type
_atom_site_occupancy
_atom_site_symmetry_multiplicity
_atom_site_calc_flag
_atom_site_refinement_flags
Ta1 Ta 0.208794(10) 0.726200(8) 0.022947(8) 0.01168(5) Uani 1 1 d .
N1 N 0.2520(3) 0.8318(2) 0.11564(19) 0.0178(5) Uani 1 1 d .
N2 N 0.0301(2) 0.7529(2) 0.0079(2) 0.0172(5) Uani 1 1 d .
N3 N 0.2369(3) 0.6294(2) 0.12483(19) 0.0189(6) Uani 1 1 d .
N4 N 0.1758(2) 0.62758(19) -0.07878(19) 0.0159(5) Uani 1 1 d .
N5 N 0.3909(2) 0.74266(19) -0.02407(19) 0.0139(5) Uani 1 1 d .
N6 N 0.2358(2) 0.82520(18) -0.09048(18) 0.0145(5) Uani 1 1 d .
N7 N 0.4159(3) 0.8207(2) -0.1664(2) 0.0207(6) Uani 1 1 d .
C1 C 0.3298(3) 0.9115(2) 0.1103(3) 0.0233(7) Uani 1 1 d .
H1A H 0.3317 0.9497 0.1664 0.035 Uiso 1 1 calc R
H1B H 0.2984 0.9480 0.0545 0.035 Uiso 1 1 calc R
H1C H 0.4119 0.8903 0.1063 0.035 Uiso 1 1 calc R
C2 C 0.1936(4) 0.8408(3) 0.1985(3) 0.0280(8) Uani 1 1 d .
H2A H 0.2254 0.8955 0.2344 0.042 Uiso 1 1 calc R
H2B H 0.2103 0.7854 0.2376 0.042 Uiso 1 1 calc R
H2C H 0.1061 0.8474 0.1789 0.042 Uiso 1 1 calc R
C3 C -0.0238(3) 0.8444(3) 0.0118(3) 0.0260(8) Uani 1 1 d .
H3A H -0.1121 0.8387 0.0019 0.039 Uiso 1 1 calc R
H3B H 0.0001 0.8837 -0.0372 0.039 Uiso 1 1 calc R
H3C H 0.0044 0.8722 0.0733 0.039 Uiso 1 1 calc R
C4 C -0.0660(3) 0.6847(3) -0.0109(3) 0.0261(8) Uani 1 1 d .
H4A H -0.1446 0.7157 -0.0155 0.039 Uiso 1 1 calc R
H4B H -0.0573 0.6394 0.0402 0.039 Uiso 1 1 calc R
H4C H -0.0611 0.6530 -0.0700 0.039 Uiso 1 1 calc R
C5 C 0.3106(3) 0.6379(3) 0.2182(2) 0.0278(8) Uani 1 1 d .
H5A H 0.3072 0.5797 0.2526 0.042 Uiso 1 1 calc R
H5B H 0.2791 0.6883 0.2525 0.042 Uiso 1 1 calc R
H5C H 0.3946 0.6511 0.2119 0.042 Uiso 1 1 calc R
C6 C 0.1792(4) 0.5383(3) 0.1193(3) 0.0274(8) Uani 1 1 d .
H6A H 0.2068 0.5040 0.1774 0.041 Uiso 1 1 calc R
H6B H 0.2010 0.5039 0.0661 0.041 Uiso 1 1 calc R
H6C H 0.0912 0.5458 0.1108 0.041 Uiso 1 1 calc R
C7 C 0.2523(3) 0.5471(2) -0.0855(3) 0.0221(7) Uani 1 1 d .
H7A H 0.2181 0.5101 -0.1404 0.033 Uiso 1 1 calc R
H7B H 0.2563 0.5094 -0.0288 0.033 Uiso 1 1 calc R
H7C H 0.3339 0.5675 -0.0920 0.033 Uiso 1 1 calc R
C8 C 0.0934(3) 0.6385(2) -0.1676(2) 0.0220(7) Uani 1 1 d .
H8A H 0.0934 0.5818 -0.2047 0.033 Uiso 1 1 calc R
H8B H 0.1202 0.6906 -0.2025 0.033 Uiso 1 1 calc R
H8C H 0.0115 0.6507 -0.1553 0.033 Uiso 1 1 calc R
C9 C 0.3477(3) 0.7985(2) -0.0946(2) 0.0139(6) Uani 1 1 d .
C10 C 0.1604(3) 0.8780(2) -0.1633(2) 0.0196(7) Uani 1 1 d .
H10A H 0.0790 0.8495 -0.1761 0.024 Uiso 1 1 calc R
H10B H 0.1958 0.8747 -0.2215 0.024 Uiso 1 1 calc R
C11 C 0.1478(4) 0.9791(2) -0.1370(3) 0.0295(8) Uani 1 1 d .
H11A H 0.0960 1.0112 -0.1883 0.044 Uiso 1 1 calc R
H11B H 0.2279 1.0082 -0.1258 0.044 Uiso 1 1 calc R
H11C H 0.1114 0.9829 -0.0800 0.044 Uiso 1 1 calc R
C12 C 0.5200(3) 0.7161(2) 0.0009(2) 0.0180(6) Uani 1 1 d .
C13 C 0.5638(3) 0.6550(3) -0.0744(3) 0.0257(8) Uani 1 1 d .
H13A H 0.5118 0.6003 -0.0860 0.038 Uiso 1 1 calc R
H13B H 0.6474 0.6355 -0.0524 0.038 Uiso 1 1 calc R
H13C H 0.5599 0.6904 -0.1326 0.038 Uiso 1 1 calc R
C14 C 0.6020(3) 0.8013(3) 0.0188(3) 0.0282(8) Uani 1 1 d .
H14A H 0.5746 0.8403 0.0666 0.042 Uiso 1 1 calc R
H14B H 0.5983 0.8365 -0.0394 0.042 Uiso 1 1 calc R
H14C H 0.6854 0.7814 0.0408 0.042 Uiso 1 1 calc R
C15 C 0.5323(3) 0.6601(3) 0.0914(2) 0.0248(7) Uani 1 1 d .
H15A H 0.5051 0.6976 0.1404 0.037 Uiso 1 1 calc R
H15B H 0.6171 0.6426 0.1112 0.037 Uiso 1 1 calc R
H15C H 0.4824 0.6042 0.0807 0.037 Uiso 1 1 calc R
C16 C 0.4335(4) 0.9187(3) -0.1835(3) 0.0363(10) Uani 1 1 d .
H16A H 0.4549 0.9510 -0.1235 0.054 Uiso 1 1 calc R
H16B H 0.3587 0.9449 -0.2182 0.054 Uiso 1 1 calc R
H16C H 0.4990 0.9261 -0.2202 0.054 Uiso 1 1 calc R
C17 C 0.3849(4) 0.7659(3) -0.2517(3) 0.0313(9) Uani 1 1 d .
H17A H 0.3751 0.7009 -0.2351 0.047 Uiso 1 1 calc R
H17B H 0.4497 0.7711 -0.2893 0.047 Uiso 1 1 calc R
H17C H 0.3091 0.7889 -0.2880 0.047 Uiso 1 1 calc R

loop_
_atom_site_aniso_label
_atom_site_aniso_U_11
_atom_site_aniso_U_22
_atom_site_aniso_U_33
_atom_site_aniso_U_23
_atom_site_aniso_U_13
_atom_site_aniso_U_12
Ta1 0.01129(7) 0.01177(7) 0.01223(7) -0.00201(4) 0.00264(5) -0.00157(4)
N1 0.0180(13) 0.0220(14) 0.0142(12) -0.0061(11) 0.0049(10) -0.0058(11)
N2 0.0135(13) 0.0171(12) 0.0217(14) -0.0045(11) 0.0046(11) -0.0009(11)
N3 0.0199(14) 0.0211(14) 0.0161(13) 0.0019(11) 0.0043(11) -0.0032(11)
N4 0.0164(13) 0.0139(12) 0.0175(13) -0.0036(10) 0.0029(10) -0.0018(10)
N5 0.0119(12) 0.0153(12) 0.0145(12) 0.0029(10) 0.0020(10) 0.0011(10)
N6 0.0140(12) 0.0130(12) 0.0161(12) 0.0004(10) 0.0018(10) 0.0018(10)
N7 0.0197(14) 0.0248(15) 0.0186(13) 0.0060(12) 0.0062(11) 0.0008(12)
C1 0.0261(18) 0.0196(16) 0.0236(17) -0.0074(14) 0.0026(14) -0.0075(14)
C2 0.0295(19) 0.035(2) 0.0221(17) -0.0135(15) 0.0112(15) -0.0086(16)
C3 0.0203(17) 0.0234(18) 0.036(2) -0.0040(15) 0.0077(15) 0.0031(14)
C4 0.0162(16) 0.0300(19) 0.0333(19) -0.0089(16) 0.0074(14) -0.0053(15)
C5 0.0281(19) 0.038(2) 0.0170(16) 0.0069(15) 0.0032(14) -0.0055(16)
C6 0.037(2) 0.0213(17) 0.0261(18) 0.0040(15) 0.0103(16) -0.0066(16)
C7 0.0255(17) 0.0178(15) 0.0234(17) -0.0044(13) 0.0051(14) 0.0019(13)
C8 0.0246(17) 0.0203(16) 0.0197(16) -0.0053(13) -0.0001(13) -0.0004(14)
C9 0.0142(14) 0.0138(14) 0.0139(14) -0.0006(11) 0.0028(11) -0.0023(11)
C10 0.0193(16) 0.0188(15) 0.0196(16) 0.0037(13) -0.0004(12) 0.0046(13)
C11 0.034(2) 0.0178(17) 0.037(2) 0.0067(15) 0.0062(17) 0.0088(15)
C12 0.0109(14) 0.0233(16) 0.0196(16) 0.0039(13) 0.0018(12) 0.0039(12)
C13 0.0193(16) 0.033(2) 0.0257(18) 0.0023(15) 0.0074(14) 0.0087(15)
C14 0.0150(16) 0.0319(19) 0.036(2) 0.0024(17) -0.0010(14) -0.0040(15)
C15 0.0183(16) 0.0326(19) 0.0224(17) 0.0068(15) -0.0003(13) 0.0068(14)
C16 0.032(2) 0.033(2) 0.047(2) 0.0219(19) 0.0161(18) -0.0003(17)
C17 0.0241(19) 0.051(3) 0.0196(18) -0.0007(17) 0.0071(15) 0.0109(17)

loop_
_atom_type_symbol
_atom_type_description
_atom_type_scat_dispersion_real
_atom_type_scat_dispersion_imag
_atom_type_scat_source
C C 0.0033 0.0016 'International Tables Vol C Tables 4.2.6.8 and 6.1.1.4'
H H 0.0000 0.0000 'International Tables Vol C Tables 4.2.6.8 and 6.1.1.4'
N N 0.0061 0.0033 'International Tables Vol C Tables 4.2.6.8 and 6.1.1.4'
Ta Ta -0.7052 6.5227 'International Tables Vol C Tables 4.2.6.8 and 6.1.1.4'

loop_
_geom_angle_atom_site_label_1
_geom_angle_atom_site_label_2
_geom_angle_atom_site_label_3
_geom_angle
N2 Ta1 N3 104.11(12)
N2 Ta1 N1 92.95(11)
N3 Ta1 N1 92.69(12)
N2 Ta1 N4 89.84(11)
N3 Ta1 N4 91.76(12)
N1 Ta1 N4 174.01(11)
N2 Ta1 N6 92.94(11)
N3 Ta1 N6 162.91(11)
N1 Ta1 N6 87.57(10)
N4 Ta1 N6 87.00(10)
N2 Ta1 N5 151.04(11)
N3 Ta1 N5 104.60(11)
N1 Ta1 N5 89.50(10)
N4 Ta1 N5 85.51(10)
N6 Ta1 N5 58.31(9)
N2 Ta1 C9 121.63(11)
N3 Ta1 C9 133.76(11)
N1 Ta1 C9 91.48(10)
N4 Ta1 C9 82.55(10)
N6 Ta1 C9 29.22(9)
N5 Ta1 C9 29.41(10)
C1 N1 C2 109.1(3)
C1 N1 Ta1 129.6(2)
C2 N1 Ta1 121.1(2)
C4 N2 C3 108.9(3)
C4 N2 Ta1 125.7(2)
C3 N2 Ta1 125.4(2)
C6 N3 C5 107.5(3)
C6 N3 Ta1 124.7(2)
C5 N3 Ta1 127.7(2)
C7 N4 C8 108.7(3)
C7 N4 Ta1 124.6(2)
C8 N4 Ta1 124.9(2)
C9 N5 C12 124.2(3)
C9 N5 Ta1 93.57(19)
C12 N5 Ta1 142.2(2)
C9 N6 C10 124.3(3)
C9 N6 Ta1 95.20(19)
C10 N6 Ta1 137.3(2)
C9 N7 C17 114.4(3)
C9 N7 C16 116.6(3)
C17 N7 C16 113.8(3)
N6 C9 N5 111.8(3)
N6 C9 N7 126.4(3)
N5 C9 N7 121.8(3)
N6 C9 Ta1 55.59(16)
N5 C9 Ta1 57.02(16)
N7 C9 Ta1 169.1(2)
N6 C10 C11 113.0(3)
N5 C12 C15 107.0(3)
N5 C12 C14 111.5(3)
C15 C12 C14 108.3(3)
N5 C12 C13 112.8(3)
C15 C12 C13 108.0(3)
C14 C12 C13 109.1(3)

loop_
_geom_bond_atom_site_label_1
_geom_bond_atom_site_label_2
_geom_bond_distance
Ta1 N2 2.016(3)
Ta1 N3 2.019(3)
Ta1 N1 2.037(3)
Ta1 N4 2.038(3)
Ta1 N6 2.235(3)
Ta1 N5 2.268(3)
Ta1 C9 2.698(3)
N1 C1 1.454(4)
N1 C2 1.463(4)
N2 C4 1.452(4)
N2 C3 1.459(4)
N3 C6 1.464(4)
N3 C5 1.467(4)
N4 C7 1.458(4)
N4 C8 1.462(4)
N5 C9 1.328(4)
N5 C12 1.482(4)
N6 C9 1.322(4)
N6 C10 1.453(4)
N7 C9 1.425(4)
N7 C17 1.459(5)
N7 C16 1.456(5)
C10 C11 1.522(5)
C12 C15 1.526(5)
C12 C14 1.532(5)
C12 C13 1.543(5)
